data_4320331
loop_
_publ_author_name
'Samina Rashid'
'Scott S. Turner'
'Delphine Le Pevelen'
'Peter Day'
'Mark E. Light'
'Michael B. Hursthouse'
'Steven Firth'
'Robin J. H. Clark'

_publ_section_title
;
 \b''-(BEDT-TTF)4[(H3O)Cr(C2O4)3]CH2Cl2: Effect of Included Solvent on the
 Structure and Properties of a Conducting Molecular Charge-Transfer Salt
;
_journal_name_full 'Inorganic Chemistry'
_journal_page_first 5304
_journal_page_last 5306
_journal_paper_doi 10.1021/ic010484f
_journal_volume 40
_journal_year 2001
_chemical_compound_source
;
?
;
_chemical_formula_moiety 'C23.50 H13 Cr0.50 Cl1 O6.50 S16'
_chemical_formula_sum 'C23.5 H13 Cl Cr0.5 O6.5 S16'
_chemical_formula_weight 973.86
_chemical_name_systematic
;
?
;
_space_group_IT_number 15
_symmetry_cell_setting monoclinic
_symmetry_space_group_name_Hall '-C 2yc'
_symmetry_space_group_name_H-M 'C 1 2/c 1'
_atom_sites_solution_hydrogens geom
_atom_sites_solution_primary direct
_audit_creation_date 00-02-06
_audit_creation_method CRYSTALS_ver_12-03-99
_cell_angle_alpha 90
_cell_angle_beta 93.858(3)
_cell_angle_gamma 90
_cell_formula_units_Z 8
_cell_length_a 10.2800(4)
_cell_length_b 19.7144(11)
_cell_length_c 34.7368(19)
_cell_measurement_reflns_used 0
_cell_measurement_temperature 150(2)
_cell_measurement_theta_max 0
_cell_measurement_theta_min 0
_cell_volume 7023.9(6)
_diffrn_ambient_temperature 150(2)
_diffrn_radiation_type 'Mo K\a'
_diffrn_radiation_wavelength 0.71073
_diffrn_reflns_av_R_equivalents 0.06678
_diffrn_reflns_limit_h_max 0
_diffrn_reflns_limit_h_min 0
_diffrn_reflns_limit_k_max 0
_diffrn_reflns_limit_k_min 0
_diffrn_reflns_limit_l_max 0
_diffrn_reflns_limit_l_min 0
_diffrn_reflns_number 19952
_diffrn_reflns_theta_max 23.26
_diffrn_reflns_theta_min 2.93
_diffrn_standards_decay_% 0.00
_diffrn_standards_interval_count 0
_diffrn_standards_interval_time 0
_diffrn_standards_number 0
_exptl_absorpt_coefficient_mu 1.250
_exptl_absorpt_correction_T_max 0.9883
_exptl_absorpt_correction_T_min 0.7989
_exptl_absorpt_correction_type none
_exptl_crystal_colour ' black '
_exptl_crystal_density_diffrn 1.851
_exptl_crystal_density_meas ?
_exptl_crystal_description ' prism '
_exptl_crystal_F_000 3944.88
_exptl_crystal_size_max 0.20
_exptl_crystal_size_mid 0.20
_exptl_crystal_size_min 0.01
_refine_diff_density_max 0.90
_refine_diff_density_min -0.70
_refine_ls_goodness_of_fit_ref 1.0859
_refine_ls_hydrogen_treatment noref
_refine_ls_matrix_type full
_refine_ls_number_parameters 321
_refine_ls_number_reflns 2366
_refine_ls_R_factor_all 0.1498
_refine_ls_R_factor_gt 0.0506
_refine_ls_shift/su_max 0.000831
_refine_ls_structure_factor_coef F
_refine_ls_weighting_details
;
Chebychev polynomial with 5 parameters, Carruthers & Watkin , 1979,
0.727    0.921    0.796    0.381    0.205
;
_refine_ls_weighting_scheme calc
_refine_ls_wR_factor_gt 0.1050
_refine_ls_wR_factor_ref 0.1316
_reflns_limit_h_max 12
_reflns_limit_h_min -12
_reflns_limit_k_max 23
_reflns_limit_k_min -21
_reflns_limit_l_max 41
_reflns_limit_l_min -41
_reflns_number_gt 2366
_reflns_number_total 6171
_reflns_threshold_expression >2sigma(I)
_cod_data_source_file ic010484f.cif
_cod_data_source_block C23.50H13Cr0.50Cl1O6.50S16
_cod_depositor_comments
;
The following automatic conversions were performed:

'_symmetry_cell_setting' value 'Monoclinic' changed to 'monoclinic'
according to the built-in table from CIF Core dictionary named
'cif_core.dic' version 2.4.1 from 2010-06-29.

Automatic conversion script
Id: cif_fix_values 1646 2011-03-28 12:23:43Z adriana 

The following automatic conversions were performed:

'_exptl_crystal_density_meas' value 'not measured' was changed to '?'
- the value is perceived as not measured.

Automatic conversion script
Id: cif_fix_values 3008 2015-01-20 13:52:24Z robertas 
;
_cod_original_cell_volume 7023.9
_cod_original_sg_symbol_H-M 'C 1 2/c 1 '
_cod_original_formula_sum 'C23.50 H13 Cr0.50 Cl1 O6.50 S16'
_cod_database_code 4320331

loop_
_symmetry_equiv_pos_as_xyz
'x, y, z'
'-x, -y, -z'
'x+1/2, y+1/2, z'
'-x+1/2, -y+1/2, -z'
'-x, y, -z+1/2'
'x, -y, z+1/2'
'-x+1/2, y+1/2, -z+1/2'
'x+1/2, -y+1/2, z+1/2'

loop_
_atom_site_label
_atom_site_fract_x
_atom_site_fract_y
_atom_site_fract_z
_atom_site_U_iso_or_equiv
_atom_site_occupancy
_atom_site_adp_type
Cr1 0.5000 0.58790(12) 0.2500 0.0195 1.0000 Uani
S11 0.4612(2) 0.25397(14) 0.07579(7) 0.0200 1.0000 Uani
S13 0.2218(2) 0.32686(14) 0.05014(8) 0.0221 1.0000 Uani
S16 0.3834(3) 0.22407(17) 0.15320(9) 0.0363 1.0000 Uani
S19 0.0925(3) 0.30536(14) 0.12232(9) 0.0276 1.0000 Uani
S21 0.5781(2) 0.28559(15) -0.00775(8) 0.0216 1.0000 Uani
S23 0.7021(3) 0.30717(15) -0.08018(8) 0.0239 1.0000 Uani
S26 0.4060(2) 0.38771(15) -0.11018(8) 0.0236 1.0000 Uani
S28 0.3339(3) 0.35615(14) -0.03140(8) 0.0223 1.0000 Uani
S33 0.8541(2) 0.38172(15) 0.06298(8) 0.0221 1.0000 Uani
S35 0.7669(3) 0.34035(15) 0.13892(8) 0.0271 1.0000 Uani
S40 0.4851(3) 0.42606(14) 0.11100(8) 0.0229 1.0000 Uani
S42 0.6141(3) 0.45582(14) 0.03874(8) 0.0200 1.0000 Uani
S45 0.9706(3) 0.41110(15) -0.01800(7) 0.0218 1.0000 Uani
S47 1.1056(3) 0.43105(16) -0.08870(8) 0.0294 1.0000 Uani
S52 0.8223(3) 0.51828(16) -0.12137(8) 0.0275 1.0000 Uani
S54 0.7360(2) 0.48740(14) -0.04401(8) 0.0206 1.0000 Uani
O2 0.4079(7) 0.5182(4) 0.2178(2) 0.0255 1.0000 Uani
O4 0.2326(7) 0.4507(4) 0.2178(2) 0.0335 1.0000 Uani
O6 0.3479(6) 0.5783(3) 0.28127(18) 0.0198 1.0000 Uani
O7 0.1712(8) 0.5116(4) 0.2855(2) 0.0393 1.0000 Uani
O8 0.5762(7) 0.6630(4) 0.2809(2) 0.0240 1.0000 Uani
O10 0.5925(8) 0.7762(4) 0.2812(2) 0.0390 1.0000 Uani
O55 0.0000 0.4058(7) 0.2500 0.0551 1.0000 Uani
Cl56 0.1098(6) 0.6771(4) 0.22531(19) 0.1558 1.0000 Uani
C3 0.301(1) 0.4966(5) 0.2317(3) 0.020(2) 1.0000 Uiso
C5 0.2685(11) 0.5314(6) 0.2695(3) 0.025(3) 1.0000 Uiso
C9 0.548(1) 0.7218(6) 0.2683(3) 0.029(3) 1.0000 Uiso
C12 0.3747(9) 0.2987(5) 0.0385(3) 0.017(2) 1.0000 Uiso
C14 0.230(1) 0.2909(5) 0.0961(3) 0.019(2) 1.0000 Uiso
C15 0.341(1) 0.2583(5) 0.1083(3) 0.021(2) 1.0000 Uiso
C17 0.2394(13) 0.2417(7) 0.1801(4) 0.041(3) 1.0000 Uiso
C18 0.1735(12) 0.3067(7) 0.1697(4) 0.043(3) 1.0000 Uiso
C20 0.423(1) 0.3121(6) 0.0039(3) 0.024(3) 1.0000 Uiso
C22 0.565(1) 0.3195(5) -0.0548(3) 0.019(2) 1.0000 Uiso
C24 0.642(1) 0.3314(5) -0.1288(3) 0.021(2) 1.0000 Uiso
C25 0.5646(9) 0.3965(5) -0.1307(3) 0.021(2) 1.0000 Uiso
C27 0.4521(9) 0.3525(5) -0.0655(3) 0.018(2) 1.0000 Uiso
C34 0.7270(9) 0.3805(5) 0.0945(3) 0.015(2) 1.0000 Uiso
C36 0.6503(9) 0.3721(5) 0.1707(3) 0.031(3) 1.0000 Uiso
C39 0.5741(11) 0.4350(5) 0.1573(3) 0.041(3) 1.0000 Uiso
C41 0.6174(9) 0.4157(5) 0.0827(3) 0.018(2) 1.0000 Uiso
C43 0.767(1) 0.4277(5) 0.0263(3) 0.019(2) 1.0000 Uiso
C44 0.8180(9) 0.4397(5) -0.0077(3) 0.010(2) 1.0000 Uiso
C46 0.967(1) 0.4458(5) -0.0642(3) 0.019(2) 1.0000 Uiso
C48 1.0363(16) 0.4447(8) -0.1373(3) 0.016(5) 0.61(3) Uiso
C49 0.9348(19) 0.4713(14) -0.1492(7) 0.03(1) 0.39(3) Uiso
C50 0.9751(11) 0.5147(7) -0.1439(4) 0.017(5) 0.61(3) Uiso
C51 1.079(2) 0.4676(15) -0.1360(4) 0.022(8) 0.39(3) Uiso
C53 0.8588(9) 0.4814(5) -0.0769(3) 0.017(2) 1.0000 Uiso
C57 0.0000 0.6363(19) 0.2500 0.125(12) 1.0000 Uiso
H171 0.2726 0.2440 0.2088 0.0504 1.0000 Uiso
H172 0.1788 0.2038 0.1766 0.0504 1.0000 Uiso
H181 0.2392 0.3443 0.1713 0.0507 1.0000 Uiso
H182 0.1073 0.3157 0.1894 0.0507 1.0000 Uiso
H241 0.7192 0.3363 -0.1462 0.0251 1.0000 Uiso
H242 0.5855 0.2934 -0.1412 0.0251 1.0000 Uiso
H251 0.5491 0.4129 -0.1580 0.0304 1.0000 Uiso
H252 0.6162 0.4322 -0.1155 0.0304 1.0000 Uiso
H571 0.0509 0.6014 0.2691 0.1541 1.0000 Uiso
H361 0.6936 0.3796 0.1966 0.0673 1.0000 Uiso
H362 0.5817 0.3336 0.1734 0.0673 1.0000 Uiso
H391 0.6392 0.4726 0.1559 0.0548 1.0000 Uiso
H392 0.5113 0.4469 0.1773 0.0548 1.0000 Uiso

loop_
_atom_site_aniso_label
_atom_site_aniso_U_11
_atom_site_aniso_U_22
_atom_site_aniso_U_33
_atom_site_aniso_U_23
_atom_site_aniso_U_13
_atom_site_aniso_U_12
Cr1 0.0278(13) 0.0163(13) 0.0146(12) 0.0000 0.004(1) 0.0000
S11 0.0181(13) 0.0232(15) 0.0188(14) 0.0011(12) 0.0021(11) 0.0044(12)
S13 0.0200(14) 0.0224(16) 0.0240(16) 0.0040(13) 0.0027(12) 0.0033(12)
S16 0.0428(19) 0.042(2) 0.0235(17) 0.0094(15) 0.0015(14) 0.0044(16)
S19 0.0266(16) 0.0222(16) 0.0358(17) 0.0007(14) 0.0161(13) -0.0005(13)
S21 0.0163(14) 0.0263(15) 0.0226(15) 0.0014(12) 0.0052(11) 0.0022(12)
S23 0.0191(14) 0.0269(16) 0.0259(15) 0.0008(13) 0.0037(11) 0.0043(12)
S26 0.0179(13) 0.0283(16) 0.0251(16) 0.0046(13) 0.0051(11) 0.0046(12)
S28 0.0161(14) 0.0289(16) 0.0227(15) 0.0010(13) 0.0064(11) 0.0044(12)
S33 0.0195(14) 0.0281(17) 0.0189(15) 0.0022(12) 0.0027(12) 0.0087(12)
S35 0.0291(16) 0.0297(17) 0.0234(16) 0.0077(13) 0.0090(12) 0.0132(13)
S40 0.0185(14) 0.0247(16) 0.0264(16) 0.0021(13) 0.0087(12) 0.0011(12)
S42 0.0205(14) 0.0192(15) 0.0204(15) 0.0007(12) 0.0022(11) 0.0039(12)
S45 0.0215(14) 0.0250(16) 0.0197(14) 0.0049(13) 0.0064(11) 0.0082(12)
S47 0.0233(15) 0.039(2) 0.0266(16) 0.0088(14) 0.0089(13) 0.0122(14)
S52 0.0206(15) 0.0341(18) 0.0282(16) 0.0139(14) 0.0047(12) 0.0026(13)
S54 0.0169(13) 0.0232(15) 0.0219(15) 0.0036(12) 0.0027(11) 0.0046(12)
O2 0.031(4) 0.027(4) 0.018(4) -0.009(3) 0.003(3) 0.003(3)
O4 0.038(5) 0.030(5) 0.033(5) -0.011(4) 0.002(4) -0.009(4)
O6 0.027(4) 0.016(4) 0.017(4) 0.001(3) 0.010(3) 0.004(3)
O7 0.037(5) 0.050(6) 0.033(5) -0.003(4) 0.017(4) -0.009(4)
O8 0.034(4) 0.019(4) 0.019(4) 0.006(3) 0.001(3) -0.001(3)
O10 0.053(6) 0.024(5) 0.041(5) -0.009(4) 0.004(4) -0.006(4)
O55 0.050(8) 0.039(8) 0.08(1) 0.0000 0.021(7) 0.0000
Cl56 0.112(4) 0.212(8) 0.132(6) 0.095(5) -0.075(4) -0.073(5)

loop_
_atom_type_symbol
_atom_type_scat_dispersion_real
_atom_type_scat_dispersion_imag
_atom_type_scat_Cromer_Mann_a1
_atom_type_scat_Cromer_Mann_b1
_atom_type_scat_Cromer_Mann_a2
_atom_type_scat_Cromer_Mann_b2
_atom_type_scat_Cromer_Mann_a3
_atom_type_scat_Cromer_Mann_b3
_atom_type_scat_Cromer_Mann_a4
_atom_type_scat_Cromer_Mann_b4
_atom_type_scat_Cromer_Mann_c
_atom_type_scat_source
'C   ' 0.0020 0.0020 2.3100 20.8439 1.0200 10.2075 1.5886 0.5687 0.8650 51.6512 0.2156 International_Tables_Vol_IV_Table_2.2B
'H   ' 0.0000 0.0000 0.4930 10.5109 0.3229 26.1257 0.1402 3.1424 0.0408 57.7997 0.0030 International_Tables_Vol_IV_Table_2.2B
'Cr  ' 0.2840 0.6240 10.6406 6.1038 7.3537 0.3920 3.3240 20.2626 1.4922 98.7399 1.1832 International_Tables_Vol_IV_Table_2.2B
'O   ' 0.0080 0.0060 3.0485 13.2771 2.2868 5.7011 1.5463 0.3239 0.8670 32.9089 0.2508 International_Tables_Vol_IV_Table_2.2B
'S   ' 0.1100 0.1240 6.9053 1.4679 5.2034 22.2151 1.4379 0.2536 1.5863 56.1720 0.8669 International_Tables_Vol_IV_Table_2.2B
'Cl  ' 0.1320 0.1590 11.4604 0.0104 7.1964 1.1662 6.2556 18.5194 1.6455 47.7784 -9.5574 International_Tables_Vol_IV_Table_2.2B

loop_
_geom_angle_atom_site_label_1
_geom_angle_site_symmetry_1
_geom_angle_atom_site_label_2
_geom_angle_site_symmetry_2
_geom_angle_atom_site_label_3
_geom_angle_site_symmetry_3
_geom_angle
_geom_angle_publ_flag
O2 . Cr1 . O2 5_655 91.7(4) yes
O2 . Cr1 . O6 . 83.0(3) yes
O2 5_655 Cr1 . O6 . 89.4(3) yes
O2 . Cr1 . O6 5_655 89.4(3) yes
O2 5_655 Cr1 . O6 5_655 83.0(3) yes
O6 . Cr1 . O6 5_655 169.0(4) yes
O2 . Cr1 . O8 . 174.3(3) yes
O2 5_655 Cr1 . O8 . 93.3(3) yes
O6 . Cr1 . O8 . 94.2(3) yes
O6 5_655 Cr1 . O8 . 94.1(3) yes
O2 . Cr1 . O8 5_655 93.3(3) yes
O2 5_655 Cr1 . O8 5_655 174.3(3) yes
O6 . Cr1 . O8 5_655 94.1(3) yes
O6 5_655 Cr1 . O8 5_655 94.2(3) yes
O8 . Cr1 . O8 5_655 81.9(4) yes
C12 . S11 . C15 . 96.1(5) yes
C12 . S13 . C14 . 95.3(5) yes
C15 . S16 . C17 . 102.8(6) yes
C14 . S19 . C18 . 97.9(6) yes
C20 . S21 . C22 . 95.0(5) yes
C22 . S23 . C24 . 101.5(5) yes
C25 . S26 . C27 . 100.9(5) yes
C20 . S28 . C27 . 95.8(5) yes
C34 . S33 . C43 . 95.3(5) yes
C34 . S35 . C36 . 104.9(5) yes
C39 . S40 . C41 . 98.4(5) yes
C41 . S42 . C43 . 96.3(5) yes
C44 . S45 . C46 . 95.7(5) yes
C46 . S47 . C48 . 98.6(7) yes
C46 . S47 . C51 . 107.7(8) yes
C48 . S47 . C51 . 20.2(8) yes
C49 . S52 . C50 . 30.9(9) yes
C49 . S52 . C53 . 98.9(10) yes
C50 . S52 . C53 . 103.2(6) yes
C44 . S54 . C53 . 95.7(5) yes
Cr1 . O2 . C3 . 113.7(6) yes
Cr1 . O6 . C5 . 113.9(6) yes
Cr1 . O8 . C9 . 115.4(7) yes
O2 . C3 . O4 . 125.0(10) yes
O2 . C3 . C5 . 114.1(9) yes
O4 . C3 . C5 . 120.9(9) yes
O6 . C5 . O7 . 126.8(10) yes
O6 . C5 . C3 . 115.1(9) yes
O7 . C5 . C3 . 118.1(10) yes
O8 . C9 . O10 . 126.7(10) yes
O8 . C9 . C9 5_655 113.6(6) yes
O10 . C9 . C9 5_655 119.6(7) yes
S11 . C12 . S13 . 114.2(5) yes
S11 . C12 . C20 . 123.5(8) yes
S13 . C12 . C20 . 122.3(8) yes
S13 . C14 . S19 . 114.6(6) yes
S13 . C14 . C15 . 118.1(8) yes
S19 . C14 . C15 . 127.2(8) yes
S11 . C15 . S16 . 114.8(6) yes
S11 . C15 . C14 . 116.3(8) yes
S16 . C15 . C14 . 128.8(8) yes
S16 . C17 . C18 . 114.3(9) yes
S16 . C17 . H171 . 105.9(9) no
C18 . C17 . H171 . 108.2(12) no
S16 . C17 . H172 . 108.8(10) no
C18 . C17 . H172 . 110.8(12) no
H171 . C17 . H172 . 108.6(12) no
S19 . C18 . C17 . 112.8(10) yes
S19 . C18 . H181 . 109.4(10) no
C17 . C18 . H181 . 109.3(11) no
S19 . C18 . H182 . 109.3(10) no
C17 . C18 . H182 . 107.7(11) no
H181 . C18 . H182 . 108.2(12) no
S21 . C20 . S28 . 116.0(6) yes
S21 . C20 . C12 . 122.7(8) yes
S28 . C20 . C12 . 121.4(8) yes
S21 . C22 . S23 . 113.9(6) yes
S21 . C22 . C27 . 116.4(7) yes
S23 . C22 . C27 . 129.6(8) yes
S23 . C24 . C25 . 114.0(7) yes
S23 . C24 . H241 . 110.0(7) no
C25 . C24 . H241 . 108.7(9) no
S23 . C24 . H242 . 110.1(8) no
C25 . C24 . H242 . 108.7(9) no
H241 . C24 . H242 . 105.0(9) no
S26 . C25 . C24 . 112.6(7) yes
S26 . C25 . H251 . 108.0(7) no
C24 . C25 . H251 . 111.3(9) no
S26 . C25 . H252 . 108.2(7) no
C24 . C25 . H252 . 108.3(9) no
H251 . C25 . H252 . 108.3(9) no
S26 . C27 . S28 . 115.3(6) yes
S26 . C27 . C22 . 127.7(8) yes
S28 . C27 . C22 . 116.9(8) yes
S33 . C34 . S35 . 114.4(5) yes
S33 . C34 . C41 . 116.2(7) yes
S35 . C34 . C41 . 129.2(8) yes
S35 . C36 . C39 . 116.5(7) yes
S35 . C36 . H361 . 109.4(7) no
C39 . C36 . H361 . 110.3(8) no
S35 . C36 . H362 . 106.5(7) no
C39 . C36 . H362 . 106.5(8) no
H361 . C36 . H362 . 107.0(9) no
S40 . C39 . C36 . 114.3(7) yes
S40 . C39 . H391 . 109.3(7) no
C36 . C39 . H391 . 106.6(9) no
S40 . C39 . H392 . 109.1(7) no
C36 . C39 . H392 . 108.7(8) no
H391 . C39 . H392 . 108.8(9) no
S40 . C41 . S42 . 118.6(6) yes
S40 . C41 . C34 . 123.5(8) yes
S42 . C41 . C34 . 117.8(7) yes
S33 . C43 . S42 . 114.1(5) yes
S33 . C43 . C44 . 121.0(7) yes
S42 . C43 . C44 . 124.9(7) yes
S45 . C44 . S54 . 115.4(5) yes
S45 . C44 . C43 . 122.6(7) yes
S54 . C44 . C43 . 122.0(7) yes
S45 . C46 . S47 . 114.8(6) yes
S45 . C46 . C53 . 117.8(7) yes
S47 . C46 . C53 . 127.4(8) yes
S47 . C48 . C49 . 131.1(14) yes
S47 . C48 . C50 . 114.1(10) yes
C49 . C48 . C50 . 39.1(13) yes
S47 . C48 . C51 . 78.9(12) yes
C49 . C48 . C51 . 107.4(25) yes
C50 . C48 . C51 . 69.2(24) yes
S52 . C49 . C48 . 127.1(17) yes
S52 . C49 . C50 . 74.1(9) yes
C48 . C49 . C50 . 88.2(18) yes
S52 . C49 . C51 . 120.5(17) yes
C48 . C49 . C51 . 23.3(12) yes
C50 . C49 . C51 . 65.6(17) yes
S52 . C50 . C48 . 109.4(10) yes
S52 . C50 . C49 . 75.0(9) yes
C48 . C50 . C49 . 52.7(14) yes
S52 . C50 . C51 . 127.3(10) yes
C48 . C50 . C51 . 24.4(11) yes
C49 . C50 . C51 . 76.6(15) yes
S47 . C51 . C48 . 80.9(13) yes
S47 . C51 . C49 . 112.1(17) yes
C48 . C51 . C49 . 49.4(20) yes
S47 . C51 . C50 . 120.0(14) yes
C48 . C51 . C50 . 86.3(24) yes
C49 . C51 . C50 . 37.8(12) yes
S52 . C53 . S54 . 115.5(6) yes
S52 . C53 . C46 . 129.0(8) yes
S54 . C53 . C46 . 115.4(7) yes
Cl56 . C57 . Cl56 5_555 122.4(23) yes
Cl56 . C57 . H571 . 108.0(2) no
Cl56 5_555 C57 . H571 . 108.1(3) no
Cl56 . C57 . H571 5_555 108.1(3) no
Cl56 5_555 C57 . H571 5_555 108.0(2) no
H571 . C57 . H571 5_555 99.8(30) no

loop_
_geom_bond_atom_site_label_1
_geom_bond_site_symmetry_1
_geom_bond_atom_site_label_2
_geom_bond_site_symmetry_2
_geom_bond_distance
_geom_bond_publ_flag
Cr1 . O2 . 1.973(7) yes
Cr1 . O2 5_655 1.973(7) yes
Cr1 . O6 . 1.972(6) yes
Cr1 . O6 5_655 1.972(6) yes
Cr1 . O8 . 1.961(7) yes
Cr1 . O8 5_655 1.961(7) yes
S11 . C12 . 1.76(1) yes
S11 . C15 . 1.73(1) yes
S13 . C12 . 1.74(1) yes
S13 . C14 . 1.74(1) yes
S16 . C15 . 1.730(11) yes
S16 . C17 . 1.835(13) yes
S19 . C14 . 1.76(1) yes
S19 . C18 . 1.794(13) yes
S21 . C20 . 1.75(1) yes
S21 . C22 . 1.76(1) yes
S23 . C22 . 1.73(1) yes
S23 . C24 . 1.823(11) yes
S26 . C25 . 1.83(1) yes
S26 . C27 . 1.74(1) yes
S28 . C20 . 1.716(11) yes
S28 . C27 . 1.76(1) yes
S33 . C34 . 1.76(1) yes
S33 . C43 . 1.76(1) yes
S35 . C34 . 1.76(1) yes
S35 . C36 . 1.796(7) yes
S40 . C39 . 1.805(8) yes
S40 . C41 . 1.74(1) yes
S42 . C41 . 1.72(1) yes
S42 . C43 . 1.75(1) yes
S45 . C44 . 1.727(9) yes
S45 . C46 . 1.74(1) yes
S47 . C46 . 1.73(1) yes
S47 . C48 . 1.808(8) yes
S47 . C51 . 1.797(9) yes
S52 . C49 . 1.811(9) yes
S52 . C50 . 1.803(8) yes
S52 . C53 . 1.73(1) yes
S54 . C44 . 1.744(9) yes
S54 . C53 . 1.76(1) yes
O2 . C3 . 1.300(12) yes
O4 . C3 . 1.226(12) yes
O6 . C5 . 1.282(12) yes
O7 . C5 . 1.240(12) yes
O8 . C9 . 1.265(13) yes
O10 . C9 . 1.239(13) yes
Cl56 . C57 . 1.669(18) yes
C3 . C5 . 1.538(14) yes
C9 . C9 5_655 1.56(2) yes
C12 . C20 . 1.359(13) yes
C14 . C15 . 1.348(14) yes
C17 . C18 . 1.482(18) yes
C17 . H171 . 1.034(13) no
C17 . H172 . 0.977(13) no
C18 . H181 . 1.003(13) no
C18 . H182 . 1.013(13) no
C22 . C27 . 1.360(14) yes
C24 . C25 . 1.509(14) yes
C24 . H241 . 1.03(1) no
C24 . H242 . 1.03(1) no
C25 . H251 . 1.01(1) no
C25 . H252 . 1.01(1) no
C34 . C41 . 1.362(13) yes
C36 . C39 . 1.523(8) yes
C36 . H361 . 0.987(11) no
C36 . H362 . 1.044(11) no
C39 . H391 . 1.002(12) no
C39 . H392 . 1.006(12) no
C43 . C44 . 1.347(12) yes
C46 . C53 . 1.364(14) yes
C48 . C49 . 1.21(2) yes
C48 . C50 . 1.526(9) yes
C48 . C51 . 0.63(3) yes
C49 . C50 . 0.96(3) yes
C49 . C51 . 1.53(1) yes
C50 . C51 . 1.43(3) yes
C57 . H571 . 1.07(2) no
C57 . H571 5_555 1.07(2) no
